data_4002556
loop_
_publ_author_name
'Kajitani, M.'
'Izumi, F.'
'Matsuda, M.'
'Miyake, M.'
'Hoshikawa, A.'
'Oikawa, K.I.'
'Torii, S.'
'Kamiyama, T.'

_publ_section_title
;
 Neutron diffraction study on lanthanum gallate perovskite compound series
;
_journal_name_full 'Chemistry of Materials (1,1989-)'
_journal_page_first 3468
_journal_page_last 3473
_journal_volume 15
_journal_year 2003
_chemical_formula_sum 'Ga0.8 La0.8 Mg0.2 O2.55 Sr0.2'
_chemical_name_systematic '(La0.8 Sr0.2) ((Ga0.8 Mg0.2) O2.55)'
_space_group_IT_number 221
_symmetry_space_group_name_Hall '-P 4 2 3'
_symmetry_space_group_name_H-M 'P m -3 m'
_cell_angle_alpha 90
_cell_angle_beta 90
_cell_angle_gamma 90
_cell_formula_units_Z 1
_cell_length_a 3.91479
_cell_length_b 3.91479
_cell_length_c 3.91479
_cell_volume 59.996
_citation_journal_id_ASTM CMATEX
_cod_data_source_file Kajitani_CMATEX_2003_701.cif
_cod_data_source_block Ga0.8La0.8Mg0.2O2.55Sr0.2
_cod_original_cell_volume 59.99643
_cod_database_code 4002556

loop_
_symmetry_equiv_pos_as_xyz
x,y,z
-y,x,z
-x,-y,z
y,-x,z
x,-y,-z
y,x,-z
-x,y,-z
-y,-x,-z
z,x,y
-x,z,y
-z,-x,y
x,-z,y
z,-x,-y
x,z,-y
-z,x,-y
-x,-z,-y
y,z,x
y,-z,-x
z,y,-x
-y,z,-x
-z,-y,-x
-y,-z,x
z,-y,x
-z,y,x
-x,-y,-z
y,-x,-z
x,y,-z
-y,x,-z
-x,y,z
-y,-x,z
x,-y,z
y,x,z
-z,-x,-y
x,-z,-y
z,x,-y
-x,z,-y
-z,x,y
-x,-z,y
z,-x,y
x,z,y
-y,-z,-x
-y,z,x
-z,-y,x
y,-z,x
z,y,x
y,z,-x
-z,y,-x
z,-y,-x

loop_
_atom_site_label
_atom_site_type_symbol
_atom_site_fract_x
_atom_site_fract_y
_atom_site_fract_z
_atom_site_occupancy
_atom_site_U_iso_or_equiv
Sr1 Sr+2 0.5 0.5 0.5 0.2 0.0
Mg1 Mg+2 0 0 0 0.2 0.0
Ga1 Ga+2 0 0 0 0.8 0.0
O1 O-2 0.5 0 0 0.85 0.0
La1 La+2 0.5 0.5 0.5 0.8 0.0
